data_7159247
loop_
_publ_author_name
'Lu, Wen-Hua'
'Yang, Dan'
'Wang, Guo-Qin'
'Wang, Ting'
'Zhou, Yuan-Xia'
'Jing, Lin-Hai'

_publ_section_title
;
 Photocatalytic synthesis of alkyl-alkyl sulfones <i>via</i> direct
 C(sp<sup>3</sup>)-H bond functionalization.
;
_journal_issue 13
_journal_name_full 'Organic &amp; biomolecular chemistry'
_journal_page_first 2822
_journal_page_last 2827
_journal_paper_doi 10.1039/d3ob00276d
_journal_volume 21
_journal_year 2023
_chemical_formula_moiety 'C18 H26 O4 S'
_chemical_formula_sum 'C18 H26 O4 S'
_chemical_formula_weight 338.45
_space_group_crystal_system monoclinic
_space_group_IT_number 14
_space_group_name_Hall '-P 2ybc'
_space_group_name_H-M_alt 'P 1 21/c 1'
_atom_sites_solution_hydrogens geom
_atom_sites_solution_primary dual
_audit_creation_date 2022-05-18
_audit_creation_method
;
Olex2 1.5
(compiled 2022.04.07 svn.rca3783a0 for OlexSys, GUI svn.r6498)
;
_audit_update_record
;
2022-05-25 deposited with the CCDC.	2023-03-13 downloaded from the CCDC.
;
_cell_angle_alpha 90
_cell_angle_beta 114.003(8)
_cell_angle_gamma 90
_cell_formula_units_Z 4
_cell_length_a 9.8033(6)
_cell_length_b 19.8092(9)
_cell_length_c 9.7119(7)
_cell_measurement_reflns_used 7394
_cell_measurement_temperature 113.15
_cell_measurement_theta_max 31.7370
_cell_measurement_theta_min 2.4750
_cell_volume 1722.9(2)
_computing_cell_refinement 'CrysAlisPro 1.171.39.46 (Rigaku OD, 2018)'
_computing_data_collection 'CrysAlisPro 1.171.39.46 (Rigaku OD, 2018)'
_computing_data_reduction 'CrysAlisPro 1.171.39.46 (Rigaku OD, 2018)'
_computing_molecular_graphics 'Olex2 1.5 (Dolomanov et al., 2009)'
_computing_publication_material 'Olex2 1.5 (Dolomanov et al., 2009)'
_computing_structure_refinement 'SHELXL 2018/3 (Sheldrick, 2015)'
_computing_structure_solution 'SHELXT 2018/2 (Sheldrick, 2018)'
_diffrn_ambient_temperature 113.15
_diffrn_detector 'CCD plate'
_diffrn_measured_fraction_theta_full 0.999
_diffrn_measured_fraction_theta_max 0.997
_diffrn_measurement_details
;
List of Runs (angles in degrees, time in seconds):

  # Type    Start    End  Width  t~exp~   \w     \q     \k     \f   Frames
#--------------------------------------------------------------------------
  1  \w   -115.00  65.00   1.00    3.00    --  -25.00  45.00   0.00  180
  2  \w   -115.00  35.00   1.00    3.00    --  -25.00  45.00  90.00  150
  3  \w   -115.00   5.00   1.00    3.00    --  -25.00  45.00 180.00  120
;
_diffrn_measurement_device 'abstract diffractometer'
_diffrn_measurement_device_type 'Rigaku mm007 Saturn70'
_diffrn_measurement_method '\w scans'
_diffrn_orient_matrix_type 'CrysAlisPro convention (1999,Acta A55,543-557)'
_diffrn_orient_matrix_UB_11 -0.0589349000
_diffrn_orient_matrix_UB_12 -0.0237332000
_diffrn_orient_matrix_UB_13 -0.0178891000
_diffrn_orient_matrix_UB_21 0.0529125000
_diffrn_orient_matrix_UB_22 -0.0264494000
_diffrn_orient_matrix_UB_23 0.0284369000
_diffrn_orient_matrix_UB_31 0.0001849000
_diffrn_orient_matrix_UB_32 0.0045214000
_diffrn_orient_matrix_UB_33 0.0724949000
_diffrn_radiation_monochromator confocal
_diffrn_radiation_probe x-ray
_diffrn_radiation_type 'Mo K\a'
_diffrn_radiation_wavelength 0.71073
_diffrn_reflns_av_R_equivalents 0.0871
_diffrn_reflns_av_unetI/netI 0.0595
_diffrn_reflns_Laue_measured_fraction_full 0.999
_diffrn_reflns_Laue_measured_fraction_max 0.997
_diffrn_reflns_limit_h_max 12
_diffrn_reflns_limit_h_min -12
_diffrn_reflns_limit_k_max 24
_diffrn_reflns_limit_k_min -24
_diffrn_reflns_limit_l_max 12
_diffrn_reflns_limit_l_min -11
_diffrn_reflns_number 14918
_diffrn_reflns_point_group_measured_fraction_full 0.999
_diffrn_reflns_point_group_measured_fraction_max 0.997
_diffrn_reflns_theta_full 25.242
_diffrn_reflns_theta_max 26.372
_diffrn_reflns_theta_min 2.515
_diffrn_source 'rotating anode'
_diffrn_source_type 'Enhance (Mo) X-ray Source'
_exptl_absorpt_coefficient_mu 0.206
_exptl_absorpt_correction_T_max 1.00000
_exptl_absorpt_correction_T_min 0.66596
_exptl_absorpt_correction_type multi-scan
_exptl_absorpt_process_details 'CrysAlisPro 1.171.39.46 (Rigaku Oxford Diffraction, 2018)'
_exptl_crystal_density_diffrn 1.305
_exptl_crystal_description block
_exptl_crystal_F_000 728
_exptl_crystal_size_max 0.22
_exptl_crystal_size_mid 0.2
_exptl_crystal_size_min 0.15
_refine_diff_density_max 0.309
_refine_diff_density_min -0.324
_refine_diff_density_rms 0.057
_refine_ls_extinction_coef 0.0105(15)
_refine_ls_extinction_expression Fc^*^=kFc[1+0.001xFc^2^\l^3^/sin(2\q)]^-1/4^
_refine_ls_extinction_method 'SHELXL-2018/3 (Sheldrick 2018)'
_refine_ls_goodness_of_fit_ref 1.047
_refine_ls_hydrogen_treatment constr
_refine_ls_matrix_type full
_refine_ls_number_parameters 209
_refine_ls_number_reflns 3521
_refine_ls_number_restraints 0
_refine_ls_restrained_S_all 1.047
_refine_ls_R_factor_all 0.0633
_refine_ls_R_factor_gt 0.0461
_refine_ls_shift/su_max 0.000
_refine_ls_shift/su_mean 0.000
_refine_ls_structure_factor_coef Fsqd
_refine_ls_weighting_details 'w=1/[\s^2^(Fo^2^)+(0.0501P)^2^+0.5440P] where P=(Fo^2^+2Fc^2^)/3'
_refine_ls_weighting_scheme calc
_refine_ls_wR_factor_gt 0.1097
_refine_ls_wR_factor_ref 0.1239
_reflns_Friedel_coverage 0.000
_reflns_number_gt 2734
_reflns_number_total 3521
_reflns_threshold_expression 'I > 2\s(I)'
_cod_data_source_file d3ob00276d2.cif
_cod_data_source_block r20220513a
_cod_depositor_comments 'Adding full bibliography for 7159247.cif.'
_cod_database_code 7159247
_shelx_shelxl_version_number 2018/3
_chemical_oxdiff_formula 'C11 H10 N O'
_shelx_space_group_comment
;
The symmetry employed for this shelxl refinement is uniquely defined
by the following loop, which should always be used as a source of
symmetry information in preference to the above space-group names.
They are only intended as comments.
;
_shelx_estimated_absorpt_t_max 0.970
_shelx_estimated_absorpt_t_min 0.956
_olex2_refinement_description
;
1. Fixed Uiso
 At 1.2 times of:
  All C(H) groups, All C(H,H) groups
2.a Ternary CH refined with riding coordinates:
 C8(H8)
2.b Secondary CH2 refined with riding coordinates:
 C1(H1A,H1B), C2(H2A,H2B), C3(H3A,H3B), C4(H4A,H4B), C5(H5A,H5B), C6(H6A,H6B),
 C7(H7A,H7B), C9(H9A,H9B), C10(H10A,H10B), C12(H12A,H12B)
2.c Aromatic/amide H refined with riding coordinates:
 C14(H14), C15(H15), C16(H16), C17(H17), C18(H18)
;
_olex2_submission_special_instructions 'No special instructions were received'
_oxdiff_exptl_absorpt_empirical_details
;
Empirical correction (ABSPACK) includes:
- Absorption correction using spherical harmonics
- Frame scaling
- Detector area scaling
;
_oxdiff_exptl_absorpt_empirical_full_max 3.930
_oxdiff_exptl_absorpt_empirical_full_min 0.471

loop_
_space_group_symop_operation_xyz
'x, y, z'
'-x, y+1/2, -z+1/2'
'-x, -y, -z'
'x, -y-1/2, z-1/2'

loop_
_atom_site_label
_atom_site_type_symbol
_atom_site_fract_x
_atom_site_fract_y
_atom_site_fract_z
_atom_site_U_iso_or_equiv
_atom_site_adp_type
_atom_site_occupancy
_atom_site_site_symmetry_order
_atom_site_calc_flag
_atom_site_refinement_flags_posn
_atom_site_refinement_flags_adp
_atom_site_refinement_flags_occupancy
_atom_site_disorder_assembly
_atom_site_disorder_group
S1 S -0.12523(5) 0.29362(2) 0.24971(6) 0.02371(17) Uani 1 1 d . . . . .
O1 O -0.21483(16) 0.33957(7) 0.13230(16) 0.0323(4) Uani 1 1 d . . . . .
O2 O -0.09851(17) 0.31134(8) 0.40318(16) 0.0326(4) Uani 1 1 d . . . . .
O3 O 0.26912(19) 0.29609(8) 0.1236(2) 0.0437(5) Uani 1 1 d . . . . .
O4 O 0.29820(18) 0.40746(8) 0.17204(17) 0.0371(4) Uani 1 1 d . . . . .
C1 C -0.3644(2) 0.21558(11) 0.2074(3) 0.0311(5) Uani 1 1 d . . . . .
H1A H -0.360973 0.193752 0.300451 0.037 Uiso 1 1 calc R U . . .
H1B H -0.390133 0.263697 0.210890 0.037 Uiso 1 1 calc R U . . .
C2 C -0.4875(2) 0.18226(12) 0.0712(3) 0.0369(6) Uani 1 1 d . . . . .
H2A H -0.584887 0.194477 0.072509 0.044 Uiso 1 1 calc R U . . .
H2B H -0.484731 0.202142 -0.021149 0.044 Uiso 1 1 calc R U . . .
C3 C -0.4822(2) 0.10552(11) 0.0585(3) 0.0346(5) Uani 1 1 d . . . . .
H3A H -0.577075 0.090233 -0.022478 0.042 Uiso 1 1 calc R U . . .
H3B H -0.476210 0.085373 0.154137 0.042 Uiso 1 1 calc R U . . .
C4 C -0.3517(2) 0.07802(11) 0.0252(2) 0.0332(5) Uani 1 1 d . . . . .
H4A H -0.390352 0.041728 -0.050980 0.040 Uiso 1 1 calc R U . . .
H4B H -0.315046 0.114766 -0.020001 0.040 Uiso 1 1 calc R U . . .
C5 C -0.2198(2) 0.05022(11) 0.1608(3) 0.0363(5) Uani 1 1 d . . . . .
H5A H -0.245161 0.003699 0.179377 0.044 Uiso 1 1 calc R U . . .
H5B H -0.133488 0.046985 0.132940 0.044 Uiso 1 1 calc R U . . .
C6 C -0.1698(3) 0.08898(11) 0.3084(2) 0.0339(5) Uani 1 1 d . . . . .
H6A H -0.095451 0.061129 0.388508 0.041 Uiso 1 1 calc R U . . .
H6B H -0.257165 0.094350 0.334064 0.041 Uiso 1 1 calc R U . . .
C7 C -0.1020(2) 0.15855(11) 0.3118(2) 0.0318(5) Uani 1 1 d . . . . .
H7A H -0.014810 0.153428 0.285838 0.038 Uiso 1 1 calc R U . . .
H7B H -0.064926 0.176155 0.416046 0.038 Uiso 1 1 calc R U . . .
C8 C -0.2081(2) 0.21120(9) 0.2052(2) 0.0227(4) Uani 1 1 d . . . . .
H8 H -0.221539 0.199923 0.100096 0.027 Uiso 1 1 calc R U . . .
C9 C 0.0503(2) 0.28416(10) 0.2373(2) 0.0258(5) Uani 1 1 d . . . . .
H9A H 0.119639 0.258852 0.326149 0.031 Uiso 1 1 calc R U . . .
H9B H 0.036690 0.257928 0.145895 0.031 Uiso 1 1 calc R U . . .
C10 C 0.1176(2) 0.35295(11) 0.2307(2) 0.0287(5) Uani 1 1 d . . . . .
H10A H 0.037793 0.383648 0.165531 0.034 Uiso 1 1 calc R U . . .
H10B H 0.162100 0.372747 0.333096 0.034 Uiso 1 1 calc R U . . .
C11 C 0.2360(2) 0.34687(11) 0.1696(2) 0.0287(5) Uani 1 1 d . . . . .
C12 C 0.4084(3) 0.41224(13) 0.1058(3) 0.0406(6) Uani 1 1 d . . . . .
H12A H 0.467930 0.370176 0.126209 0.049 Uiso 1 1 calc R U . . .
H12B H 0.477299 0.450297 0.152206 0.049 Uiso 1 1 calc R U . . .
C13 C 0.3302(2) 0.42305(11) -0.0610(2) 0.0294(5) Uani 1 1 d . . . . .
C14 C 0.2772(2) 0.48664(12) -0.1177(3) 0.0333(5) Uani 1 1 d . . . . .
H14 H 0.295750 0.523804 -0.050689 0.040 Uiso 1 1 calc R U . . .
C15 C 0.1977(2) 0.49648(12) -0.2710(3) 0.0358(5) Uani 1 1 d . . . . .
H15 H 0.162826 0.540292 -0.308705 0.043 Uiso 1 1 calc R U . . .
C16 C 0.1691(2) 0.44260(12) -0.3689(3) 0.0343(5) Uani 1 1 d . . . . .
H16 H 0.112789 0.449177 -0.473808 0.041 Uiso 1 1 calc R U . . .
C17 C 0.2226(2) 0.37895(12) -0.3144(3) 0.0336(5) Uani 1 1 d . . . . .
H17 H 0.203106 0.341930 -0.381885 0.040 Uiso 1 1 calc R U . . .
C18 C 0.3043(2) 0.36931(11) -0.1614(3) 0.0328(5) Uani 1 1 d . . . . .
H18 H 0.343080 0.325861 -0.124619 0.039 Uiso 1 1 calc R U . . .

loop_
_atom_site_aniso_label
_atom_site_aniso_U_11
_atom_site_aniso_U_22
_atom_site_aniso_U_33
_atom_site_aniso_U_23
_atom_site_aniso_U_13
_atom_site_aniso_U_12
S1 0.0263(3) 0.0211(3) 0.0245(3) -0.0024(2) 0.0111(2) -0.00180(19)
O1 0.0339(8) 0.0252(8) 0.0351(9) 0.0050(7) 0.0113(7) 0.0038(6)
O2 0.0413(8) 0.0315(8) 0.0293(8) -0.0098(7) 0.0187(7) -0.0071(7)
O3 0.0483(10) 0.0304(9) 0.0664(12) 0.0041(8) 0.0377(9) 0.0045(7)
O4 0.0460(9) 0.0374(9) 0.0352(9) -0.0063(7) 0.0238(7) -0.0181(7)
C1 0.0297(11) 0.0276(11) 0.0419(13) -0.0040(10) 0.0205(10) -0.0005(9)
C2 0.0218(10) 0.0364(13) 0.0501(15) 0.0000(11) 0.0122(10) 0.0010(9)
C3 0.0264(10) 0.0324(12) 0.0407(13) -0.0053(10) 0.0092(10) -0.0058(9)
C4 0.0377(12) 0.0310(12) 0.0305(12) -0.0087(10) 0.0135(10) -0.0068(9)
C5 0.0369(12) 0.0233(11) 0.0471(14) -0.0068(10) 0.0153(11) -0.0017(9)
C6 0.0374(12) 0.0261(12) 0.0337(13) 0.0065(10) 0.0099(10) 0.0008(9)
C7 0.0321(11) 0.0238(11) 0.0317(12) 0.0006(9) 0.0051(9) -0.0013(9)
C8 0.0251(9) 0.0194(10) 0.0235(10) -0.0032(8) 0.0100(8) -0.0018(8)
C9 0.0270(10) 0.0249(11) 0.0271(11) -0.0014(9) 0.0126(9) -0.0019(8)
C10 0.0326(11) 0.0264(11) 0.0297(12) -0.0049(9) 0.0154(9) -0.0070(9)
C11 0.0283(10) 0.0311(12) 0.0248(11) 0.0047(9) 0.0089(9) -0.0036(9)
C12 0.0329(12) 0.0555(16) 0.0359(13) 0.0023(12) 0.0164(10) -0.0154(11)
C13 0.0266(10) 0.0364(12) 0.0309(12) -0.0005(10) 0.0175(9) -0.0082(9)
C14 0.0354(11) 0.0328(12) 0.0389(13) -0.0091(10) 0.0223(10) -0.0074(10)
C15 0.0358(12) 0.0289(12) 0.0466(14) 0.0027(11) 0.0207(11) 0.0004(9)
C16 0.0347(11) 0.0401(13) 0.0308(12) 0.0019(10) 0.0162(10) -0.0027(10)
C17 0.0380(12) 0.0348(12) 0.0353(13) -0.0086(10) 0.0222(10) -0.0083(10)
C18 0.0352(11) 0.0271(11) 0.0419(13) 0.0039(10) 0.0216(10) -0.0011(9)

loop_
_atom_type_symbol
_atom_type_description
_atom_type_scat_dispersion_real
_atom_type_scat_dispersion_imag
_atom_type_scat_source
C C 0.0033 0.0016 'International Tables Vol C Tables 4.2.6.8 and 6.1.1.4'
H H 0.0000 0.0000 'International Tables Vol C Tables 4.2.6.8 and 6.1.1.4'
O O 0.0106 0.0060 'International Tables Vol C Tables 4.2.6.8 and 6.1.1.4'
S S 0.1246 0.1234 'International Tables Vol C Tables 4.2.6.8 and 6.1.1.4'

loop_
_geom_angle_atom_site_label_1
_geom_angle_atom_site_label_2
_geom_angle_atom_site_label_3
_geom_angle
_geom_angle_site_symmetry_1
_geom_angle_site_symmetry_3
_geom_angle_publ_flag
O1 S1 O2 117.22(9) . . ?
O1 S1 C8 108.21(9) . . ?
O1 S1 C9 107.87(9) . . ?
O2 S1 C8 110.04(9) . . ?
O2 S1 C9 108.63(10) . . ?
C9 S1 C8 104.05(9) . . ?
C11 O4 C12 117.39(18) . . ?
H1A C1 H1B 107.7 . . ?
C2 C1 H1A 108.8 . . ?
C2 C1 H1B 108.8 . . ?
C2 C1 C8 113.70(18) . . ?
C8 C1 H1A 108.8 . . ?
C8 C1 H1B 108.8 . . ?
C1 C2 H2A 108.0 . . ?
C1 C2 H2B 108.0 . . ?
H2A C2 H2B 107.2 . . ?
C3 C2 C1 117.27(18) . . ?
C3 C2 H2A 108.0 . . ?
C3 C2 H2B 108.0 . . ?
C2 C3 H3A 108.5 . . ?
C2 C3 H3B 108.5 . . ?
C2 C3 C4 115.25(18) . . ?
H3A C3 H3B 107.5 . . ?
C4 C3 H3A 108.5 . . ?
C4 C3 H3B 108.5 . . ?
C3 C4 H4A 108.4 . . ?
C3 C4 H4B 108.4 . . ?
H4A C4 H4B 107.5 . . ?
C5 C4 C3 115.54(18) . . ?
C5 C4 H4A 108.4 . . ?
C5 C4 H4B 108.4 . . ?
C4 C5 H5A 107.9 . . ?
C4 C5 H5B 107.9 . . ?
H5A C5 H5B 107.2 . . ?
C6 C5 C4 117.82(18) . . ?
C6 C5 H5A 107.9 . . ?
C6 C5 H5B 107.9 . . ?
C5 C6 H6A 108.2 . . ?
C5 C6 H6B 108.2 . . ?
C5 C6 C7 116.56(19) . . ?
H6A C6 H6B 107.3 . . ?
C7 C6 H6A 108.2 . . ?
C7 C6 H6B 108.2 . . ?
C6 C7 H7A 108.4 . . ?
C6 C7 H7B 108.4 . . ?
C6 C7 C8 115.41(17) . . ?
H7A C7 H7B 107.5 . . ?
C8 C7 H7A 108.4 . . ?
C8 C7 H7B 108.4 . . ?
S1 C8 H8 107.9 . . ?
C1 C8 S1 107.46(13) . . ?
C1 C8 H8 107.9 . . ?
C7 C8 S1 109.80(13) . . ?
C7 C8 C1 115.61(17) . . ?
C7 C8 H8 107.9 . . ?
S1 C9 H9A 109.5 . . ?
S1 C9 H9B 109.5 . . ?
H9A C9 H9B 108.1 . . ?
C10 C9 S1 110.77(14) . . ?
C10 C9 H9A 109.5 . . ?
C10 C9 H9B 109.5 . . ?
C9 C10 H10A 109.4 . . ?
C9 C10 H10B 109.4 . . ?
H10A C10 H10B 108.0 . . ?
C11 C10 C9 111.12(17) . . ?
C11 C10 H10A 109.4 . . ?
C11 C10 H10B 109.4 . . ?
O3 C11 O4 124.6(2) . . ?
O3 C11 C10 125.65(19) . . ?
O4 C11 C10 109.78(19) . . ?
O4 C12 H12A 109.7 . . ?
O4 C12 H12B 109.7 . . ?
O4 C12 C13 109.78(18) . . ?
H12A C12 H12B 108.2 . . ?
C13 C12 H12A 109.7 . . ?
C13 C12 H12B 109.7 . . ?
C14 C13 C12 120.2(2) . . ?
C14 C13 C18 118.8(2) . . ?
C18 C13 C12 120.9(2) . . ?
C13 C14 H14 119.6 . . ?
C15 C14 C13 120.7(2) . . ?
C15 C14 H14 119.6 . . ?
C14 C15 H15 120.0 . . ?
C16 C15 C14 120.0(2) . . ?
C16 C15 H15 120.0 . . ?
C15 C16 H16 120.0 . . ?
C15 C16 C17 120.1(2) . . ?
C17 C16 H16 120.0 . . ?
C16 C17 H17 120.0 . . ?
C18 C17 C16 120.0(2) . . ?
C18 C17 H17 120.0 . . ?
C13 C18 H18 119.8 . . ?
C17 C18 C13 120.4(2) . . ?
C17 C18 H18 119.8 . . ?

loop_
_geom_bond_atom_site_label_1
_geom_bond_atom_site_label_2
_geom_bond_distance
_geom_bond_site_symmetry_2
_geom_bond_publ_flag
S1 O1 1.4440(15) . ?
S1 O2 1.4477(15) . ?
S1 C8 1.7964(19) . ?
S1 C9 1.783(2) . ?
O3 C11 1.198(3) . ?
O4 C11 1.342(2) . ?
O4 C12 1.468(3) . ?
C1 H1A 0.9900 . ?
C1 H1B 0.9900 . ?
C1 C2 1.531(3) . ?
C1 C8 1.543(3) . ?
C2 H2A 0.9900 . ?
C2 H2B 0.9900 . ?
C2 C3 1.528(3) . ?
C3 H3A 0.9900 . ?
C3 H3B 0.9900 . ?
C3 C4 1.541(3) . ?
C4 H4A 0.9900 . ?
C4 H4B 0.9900 . ?
C4 C5 1.524(3) . ?
C5 H5A 0.9900 . ?
C5 H5B 0.9900 . ?
C5 C6 1.521(3) . ?
C6 H6A 0.9900 . ?
C6 H6B 0.9900 . ?
C6 C7 1.525(3) . ?
C7 H7A 0.9900 . ?
C7 H7B 0.9900 . ?
C7 C8 1.538(3) . ?
C8 H8 1.0000 . ?
C9 H9A 0.9900 . ?
C9 H9B 0.9900 . ?
C9 C10 1.527(3) . ?
C10 H10A 0.9900 . ?
C10 H10B 0.9900 . ?
C10 C11 1.507(3) . ?
C12 H12A 0.9900 . ?
C12 H12B 0.9900 . ?
C12 C13 1.499(3) . ?
C13 C14 1.388(3) . ?
C13 C18 1.396(3) . ?
C14 H14 0.9500 . ?
C14 C15 1.384(3) . ?
C15 H15 0.9500 . ?
C15 C16 1.380(3) . ?
C16 H16 0.9500 . ?
C16 C17 1.385(3) . ?
C17 H17 0.9500 . ?
C17 C18 1.384(3) . ?
C18 H18 0.9500 . ?

loop_
_geom_torsion_atom_site_label_1
_geom_torsion_atom_site_label_2
_geom_torsion_atom_site_label_3
_geom_torsion_atom_site_label_4
_geom_torsion
_geom_torsion_site_symmetry_1
_geom_torsion_site_symmetry_2
_geom_torsion_site_symmetry_3
_geom_torsion_site_symmetry_4
_geom_torsion_publ_flag
S1 C9 C10 C11 -161.16(14) . . . . ?
O1 S1 C8 C1 -63.33(16) . . . . ?
O1 S1 C8 C7 170.17(14) . . . . ?
O1 S1 C9 C10 50.16(17) . . . . ?
O2 S1 C8 C1 65.91(16) . . . . ?
O2 S1 C8 C7 -60.59(17) . . . . ?
O2 S1 C9 C10 -77.86(16) . . . . ?
O4 C12 C13 C14 78.6(2) . . . . ?
O4 C12 C13 C18 -99.0(2) . . . . ?
C1 C2 C3 C4 -68.7(3) . . . . ?
C2 C1 C8 S1 133.36(17) . . . . ?
C2 C1 C8 C7 -103.6(2) . . . . ?
C2 C3 C4 C5 100.6(2) . . . . ?
C3 C4 C5 C6 -41.2(3) . . . . ?
C4 C5 C6 C7 -67.1(3) . . . . ?
C5 C6 C7 C8 64.0(3) . . . . ?
C6 C7 C8 S1 168.22(16) . . . . ?
C6 C7 C8 C1 46.5(3) . . . . ?
C8 S1 C9 C10 164.94(15) . . . . ?
C8 C1 C2 C3 67.8(3) . . . . ?
C9 S1 C8 C1 -177.87(14) . . . . ?
C9 S1 C8 C7 55.64(17) . . . . ?
C9 C10 C11 O3 3.9(3) . . . . ?
C9 C10 C11 O4 -176.96(17) . . . . ?
C11 O4 C12 C13 84.8(2) . . . . ?
C12 O4 C11 O3 3.6(3) . . . . ?
C12 O4 C11 C10 -175.50(17) . . . . ?
C12 C13 C14 C15 -176.47(19) . . . . ?
C12 C13 C18 C17 175.32(19) . . . . ?
C13 C14 C15 C16 0.6(3) . . . . ?
C14 C13 C18 C17 -2.4(3) . . . . ?
C14 C15 C16 C17 -1.3(3) . . . . ?
C15 C16 C17 C18 0.2(3) . . . . ?
C16 C17 C18 C13 1.7(3) . . . . ?
C18 C13 C14 C15 1.2(3) . . . . ?
